data_4509083
loop_
_publ_author_name
'Fan, Yan'
'Zhao, Yunfeng'
'Ye, Ling'
'Li, Bao'
'Yang, Guangdi'
'Wang, Yue'

_publ_section_title
;
 Polymorphs and Pseudopolymorphs ofN,N-Di(n-butyl)Quinacridone: Structures
 and Solid-State Luminescence Properties
;
_journal_issue 3
_journal_name_full 'Crystal Growth &amp; Design'
_journal_page_first 1421
_journal_paper_doi 10.1021/cg800785u
_journal_volume 9
_journal_year 2009
_chemical_formula_sum 'C28 H28 N2 O2'
_chemical_formula_weight 424.52
_chemical_name_systematic
; 
 ? 
;
_space_group_IT_number 2
_symmetry_cell_setting triclinic
_symmetry_space_group_name_Hall '-P 1'
_symmetry_space_group_name_H-M 'P -1'
_atom_sites_solution_hydrogens geom
_atom_sites_solution_primary direct
_atom_sites_solution_secondary difmap
_audit_creation_method SHELXL-97
_cell_angle_alpha 94.67(3)
_cell_angle_beta 90.58(3)
_cell_angle_gamma 101.87(3)
_cell_formula_units_Z 2
_cell_length_a 7.1938(14)
_cell_length_b 10.337(2)
_cell_length_c 15.022(3)
_cell_measurement_reflns_used 5713
_cell_measurement_temperature 293(2)
_cell_measurement_theta_max 27.5
_cell_measurement_theta_min 3.17
_cell_volume 1089.1(4)
_computing_cell_refinement RAPID-AUTO
_computing_data_collection 'RAPID-AUTO (Rigaku, 1998)'
_computing_data_reduction RAPID-AUTO
_computing_molecular_graphics SHELXL97
_computing_publication_material SHELXL97
_computing_structure_refinement 'SHELXL-97 (Sheldrick, 1997)'
_computing_structure_solution 'SHELXS-97 (Sheldrick, 1990)'
_diffrn_ambient_temperature 293(2)
_diffrn_detector_area_resol_mean 10.0
_diffrn_measured_fraction_theta_full 0.985
_diffrn_measured_fraction_theta_max 0.985
_diffrn_measurement_device_type 'Rigaku RAXIS-RAPID'
_diffrn_measurement_method '\w scan'
_diffrn_radiation_monochromator graphite
_diffrn_radiation_source 'fine-focus sealed tube'
_diffrn_radiation_type MoK\a
_diffrn_radiation_wavelength 0.71073
_diffrn_reflns_av_R_equivalents 0.0838
_diffrn_reflns_av_sigmaI/netI 0.1254
_diffrn_reflns_limit_h_max 8
_diffrn_reflns_limit_h_min -9
_diffrn_reflns_limit_k_max 13
_diffrn_reflns_limit_k_min -13
_diffrn_reflns_limit_l_max 19
_diffrn_reflns_limit_l_min -19
_diffrn_reflns_number 10764
_diffrn_reflns_theta_full 27.48
_diffrn_reflns_theta_max 27.48
_diffrn_reflns_theta_min 3.16
_diffrn_standards_decay_% 0
_diffrn_standards_interval_count 0
_diffrn_standards_interval_time 0
_diffrn_standards_number 0
_exptl_absorpt_coefficient_mu 0.081
_exptl_absorpt_correction_T_max 0.9924
_exptl_absorpt_correction_T_min 0.9694
_exptl_absorpt_correction_type empirical
_exptl_absorpt_process_details
;   
Higash,T(1995) Progrom for Absorption Correcttion.
Rigaku Corporation,Tokyo,Japan. 
;
_exptl_crystal_colour red
_exptl_crystal_density_diffrn 1.295
_exptl_crystal_density_method 'not measured'
_exptl_crystal_description block
_exptl_crystal_F_000 452
_exptl_crystal_size_max 0.38
_exptl_crystal_size_mid 0.16
_exptl_crystal_size_min 0.09
_refine_diff_density_max 0.546
_refine_diff_density_min -0.327
_refine_diff_density_rms 0.051
_refine_ls_extinction_method none
_refine_ls_goodness_of_fit_ref 0.986
_refine_ls_hydrogen_treatment riding
_refine_ls_matrix_type full
_refine_ls_number_parameters 291
_refine_ls_number_reflns 4939
_refine_ls_number_restraints 0
_refine_ls_restrained_S_all 0.986
_refine_ls_R_factor_all 0.1967
_refine_ls_R_factor_gt 0.0746
_refine_ls_shift/su_max 0.000
_refine_ls_shift/su_mean 0.000
_refine_ls_structure_factor_coef Fsqd
_refine_ls_weighting_details 'calc w=1/[\s^2^(Fo^2^)+(0.0850P)^2^+0.0000P] where P=(Fo^2^+2Fc^2^)/3'
_refine_ls_weighting_scheme calc
_refine_ls_wR_factor_gt 0.1585
_refine_ls_wR_factor_ref 0.2055
_reflns_number_gt 2016
_reflns_number_total 4939
_reflns_threshold_expression >2sigma(I)
_cod_data_source_file cg800785usup1.cif
_cod_data_source_block D
_cod_depositor_comments
;
The following automatic conversions were performed:

'_symmetry_cell_setting' value 'Triclinic' changed to 'triclinic'
according to /home/saulius/struct/CIF-dictionaries/cif_core.dic
dictionary named 'cif_core.dic' version 2.4.2 from 2011-04-26.

Automatic conversion script
Id: cif_fix_values 1891 2012-01-12 08:04:46Z andrius 
;
_cod_original_sg_symbol_H-M 'P-1   '
_cod_database_code 4509083

loop_
_symmetry_equiv_pos_as_xyz
'x, y, z'
'-x, -y, -z'

loop_
_atom_site_label
_atom_site_type_symbol
_atom_site_fract_x
_atom_site_fract_y
_atom_site_fract_z
_atom_site_U_iso_or_equiv
_atom_site_adp_type
_atom_site_occupancy
_atom_site_symmetry_multiplicity
_atom_site_calc_flag
_atom_site_refinement_flags
C1 C 0.1257(5) 0.9169(3) 0.9696(2) 0.0327(8) Uani 1 1 d .
C2 C 0.1439(5) 0.9824(3) 1.0563(2) 0.0349(8) Uani 1 1 d .
C3 C 0.0209(5) 1.0623(3) 1.0855(2) 0.0373(8) Uani 1 1 d .
H3 H 0.0361 1.1032 1.1433 0.045 Uiso 1 1 calc R
C4 C 0.2993(5) 0.9709(3) 1.1175(2) 0.0364(8) Uani 1 1 d .
C5 C 0.4169(5) 0.8794(3) 1.0860(2) 0.0347(8) Uani 1 1 d .
C6 C 0.5607(5) 0.8568(4) 1.1424(2) 0.0442(9) Uani 1 1 d .
H6 H 0.5777 0.9005 1.1995 0.053 Uiso 1 1 calc R
C7 C 0.6775(6) 0.7720(4) 1.1161(3) 0.0517(10) Uani 1 1 d .
H7 H 0.7731 0.7584 1.1542 0.062 Uiso 1 1 calc R
C8 C 0.6490(5) 0.7072(4) 1.0313(2) 0.0518(10) Uani 1 1 d .
H8 H 0.7274 0.6494 1.0129 0.062 Uiso 1 1 calc R
C9 C 0.5099(5) 0.7248(4) 0.9735(2) 0.0449(9) Uani 1 1 d .
H9 H 0.4935 0.6784 0.9173 0.054 Uiso 1 1 calc R
C10 C 0.3915(5) 0.8135(3) 0.9994(2) 0.0356(8) Uani 1 1 d .
C11 C 0.2370(5) 0.7807(3) 0.8470(2) 0.0427(9) Uani 1 1 d .
H11A H 0.3577 0.7588 0.8307 0.051 Uiso 1 1 calc R
H11B H 0.2143 0.8481 0.8094 0.051 Uiso 1 1 calc R
C12 C 0.0781(7) 0.6557(4) 0.8281(3) 0.0679(14) Uani 1 1 d .
H12A H -0.0425 0.6805 0.8408 0.082 Uiso 1 1 calc R
H12B H 0.0766 0.6282 0.7648 0.082 Uiso 1 1 calc R
C13 C 0.0889(7) 0.5414(4) 0.8771(3) 0.0720(14) Uani 1 1 d .
H13A H 0.0997 0.5689 0.9405 0.086 Uiso 1 1 calc R
H13B H 0.2028 0.5099 0.8604 0.086 Uiso 1 1 calc R
C14 C -0.0836(7) 0.4274(4) 0.8594(3) 0.0757(14) Uani 1 1 d .
H14A H -0.1973 0.4585 0.8742 0.114 Uiso 1 1 calc R
H14B H -0.0721 0.3568 0.8956 0.114 Uiso 1 1 calc R
H14C H -0.0897 0.3952 0.7975 0.114 Uiso 1 1 calc R
C15 C 0.1151(5) 0.1905(3) 0.5188(2) 0.0370(8) Uani 1 1 d .
C16 C 0.0024(5) 0.2845(4) 0.5045(2) 0.0472(10) Uani 1 1 d .
H16 H 0.0238 0.3344 0.4554 0.057 Uiso 1 1 calc R
C17 C -0.1366(6) 0.3026(4) 0.5618(3) 0.0523(10) Uani 1 1 d .
H17 H -0.2078 0.3658 0.5515 0.063 Uiso 1 1 calc R
C18 C -0.1752(6) 0.2291(4) 0.6355(3) 0.0550(11) Uani 1 1 d .
H18 H -0.2736 0.2405 0.6731 0.066 Uiso 1 1 calc R
C19 C -0.0664(5) 0.1405(4) 0.6514(2) 0.0432(9) Uani 1 1 d .
H19 H -0.0894 0.0927 0.7014 0.052 Uiso 1 1 calc R
C20 C 0.0803(5) 0.1186(3) 0.5946(2) 0.0365(8) Uani 1 1 d .
C21 C 0.1929(5) 0.0229(3) 0.6152(2) 0.0371(8) Uani 1 1 d .
C22 C 0.3508(5) 0.0133(3) 0.5556(2) 0.0342(8) Uani 1 1 d .
C23 C 0.3767(5) 0.0856(3) 0.4796(2) 0.0346(8) Uani 1 1 d .
C24 C 0.5270(5) 0.0687(3) 0.4247(2) 0.0359(8) Uani 1 1 d .
H24 H 0.5456 0.1139 0.3734 0.043 Uiso 1 1 calc R
C25 C 0.2788(5) 0.2357(3) 0.3768(2) 0.0400(9) Uani 1 1 d .
H25A H 0.1572 0.2511 0.3569 0.048 Uiso 1 1 calc R
H25B H 0.3227 0.1788 0.3307 0.048 Uiso 1 1 calc R
C26 C 0.4207(5) 0.3678(4) 0.3896(2) 0.0461(9) Uani 1 1 d .
H26A H 0.3838 0.4203 0.4402 0.055 Uiso 1 1 calc R
H26B H 0.5450 0.3509 0.4037 0.055 Uiso 1 1 calc R
C27 C 0.4353(6) 0.4465(4) 0.3096(2) 0.0568(11) Uani 1 1 d .
H27A H 0.3123 0.4663 0.2967 0.068 Uiso 1 1 calc R
H27B H 0.4687 0.3932 0.2584 0.068 Uiso 1 1 calc R
C28 C 0.5818(7) 0.5751(5) 0.3230(3) 0.0750(14) Uani 1 1 d .
H28A H 0.5528 0.6265 0.3752 0.113 Uiso 1 1 calc R
H28B H 0.5796 0.6245 0.2717 0.113 Uiso 1 1 calc R
H28C H 0.7057 0.5559 0.3305 0.113 Uiso 1 1 calc R
N1 N 0.2504(4) 0.8358(3) 0.94078(16) 0.0360(7) Uani 1 1 d .
N2 N 0.2535(4) 0.1678(3) 0.45940(16) 0.0357(7) Uani 1 1 d .
O1 O 0.3270(4) 1.0351(3) 1.19155(15) 0.0534(7) Uani 1 1 d .
O2 O 0.1589(4) -0.0461(3) 0.67883(15) 0.0528(7) Uani 1 1 d .

loop_
_atom_site_aniso_label
_atom_site_aniso_U_11
_atom_site_aniso_U_22
_atom_site_aniso_U_33
_atom_site_aniso_U_23
_atom_site_aniso_U_13
_atom_site_aniso_U_12
C1 0.0328(19) 0.0290(19) 0.0346(17) 0.0061(14) 0.0021(14) 0.0015(16)
C2 0.0346(19) 0.0305(19) 0.0385(17) 0.0060(14) -0.0019(15) 0.0028(15)
C3 0.040(2) 0.036(2) 0.0336(17) -0.0009(14) -0.0024(16) 0.0060(17)
C4 0.035(2) 0.042(2) 0.0331(17) 0.0086(15) 0.0014(15) 0.0064(16)
C5 0.0332(19) 0.0317(19) 0.0387(17) 0.0103(14) 0.0009(15) 0.0029(15)
C6 0.039(2) 0.048(2) 0.0452(19) 0.0127(17) -0.0014(17) 0.0052(18)
C7 0.045(2) 0.055(3) 0.058(2) 0.016(2) -0.0045(19) 0.014(2)
C8 0.046(2) 0.053(3) 0.064(2) 0.016(2) 0.009(2) 0.025(2)
C9 0.049(2) 0.044(2) 0.0465(19) 0.0088(16) 0.0061(17) 0.0184(19)
C10 0.0325(19) 0.0323(19) 0.0419(18) 0.0089(14) 0.0034(15) 0.0044(15)
C11 0.056(2) 0.041(2) 0.0342(17) 0.0011(15) 0.0010(16) 0.0167(18)
C12 0.100(4) 0.052(3) 0.050(2) -0.012(2) -0.020(2) 0.019(3)
C13 0.088(4) 0.062(3) 0.064(3) -0.001(2) -0.006(3) 0.013(3)
C14 0.087(4) 0.048(3) 0.079(3) -0.004(2) -0.010(3) -0.014(3)
C15 0.036(2) 0.035(2) 0.0370(17) -0.0044(15) -0.0045(15) 0.0035(16)
C16 0.047(2) 0.045(2) 0.052(2) 0.0042(17) -0.0007(19) 0.0156(19)
C17 0.051(3) 0.048(3) 0.062(2) -0.005(2) -0.001(2) 0.022(2)
C18 0.047(2) 0.058(3) 0.060(2) -0.014(2) 0.002(2) 0.020(2)
C19 0.038(2) 0.047(2) 0.0409(18) -0.0023(16) 0.0042(16) 0.0026(18)
C20 0.035(2) 0.040(2) 0.0338(17) -0.0003(15) -0.0006(15) 0.0072(16)
C21 0.037(2) 0.040(2) 0.0306(16) -0.0005(15) 0.0010(15) 0.0016(16)
C22 0.0355(19) 0.035(2) 0.0309(16) 0.0054(14) -0.0004(14) 0.0034(15)
C23 0.0353(19) 0.031(2) 0.0370(18) 0.0020(15) -0.0029(15) 0.0057(16)
C24 0.038(2) 0.037(2) 0.0330(17) 0.0086(14) -0.0007(15) 0.0063(16)
C25 0.045(2) 0.043(2) 0.0344(17) 0.0069(15) -0.0017(16) 0.0151(18)
C26 0.052(2) 0.042(2) 0.046(2) 0.0082(16) -0.0022(17) 0.0118(19)
C27 0.071(3) 0.051(3) 0.050(2) 0.0144(18) 0.006(2) 0.011(2)
C28 0.081(4) 0.059(3) 0.082(3) 0.022(2) 0.018(3) -0.001(3)
N1 0.0387(17) 0.0334(17) 0.0365(14) 0.0039(12) 0.0018(13) 0.0087(14)
N2 0.0384(17) 0.0353(17) 0.0345(14) 0.0056(12) 0.0009(13) 0.0091(13)
O1 0.0512(17) 0.074(2) 0.0368(13) -0.0066(12) -0.0075(12) 0.0204(15)
O2 0.0502(17) 0.0711(19) 0.0422(13) 0.0209(13) 0.0086(12) 0.0183(14)

loop_
_atom_type_symbol
_atom_type_description
_atom_type_scat_dispersion_real
_atom_type_scat_dispersion_imag
_atom_type_scat_source
C C 0.0033 0.0016 'International Tables Vol C Tables 4.2.6.8 and 6.1.1.4'
H H 0.0000 0.0000 'International Tables Vol C Tables 4.2.6.8 and 6.1.1.4'
N N 0.0061 0.0033 'International Tables Vol C Tables 4.2.6.8 and 6.1.1.4'
O O 0.0106 0.0060 'International Tables Vol C Tables 4.2.6.8 and 6.1.1.4'

loop_
_geom_angle_atom_site_label_1
_geom_angle_atom_site_label_2
_geom_angle_atom_site_label_3
_geom_angle
_geom_angle_site_symmetry_1
_geom_angle_site_symmetry_3
C3 C1 N1 122.1(3) 2_577 .
C3 C1 C2 117.0(3) 2_577 .
N1 C1 C2 121.0(3) . .
C3 C2 C1 121.4(3) . .
C3 C2 C4 117.9(3) . .
C1 C2 C4 120.7(3) . .
C2 C3 C1 121.6(3) . 2_577
O1 C4 C5 122.2(3) . .
O1 C4 C2 122.0(3) . .
C5 C4 C2 115.8(3) . .
C6 C5 C10 119.1(3) . .
C6 C5 C4 119.3(3) . .
C10 C5 C4 121.6(3) . .
C7 C6 C5 121.9(3) . .
C6 C7 C8 118.1(3) . .
C9 C8 C7 122.5(4) . .
C8 C9 C10 119.7(3) . .
N1 C10 C5 120.4(3) . .
N1 C10 C9 121.0(3) . .
C5 C10 C9 118.6(3) . .
N1 C11 C12 113.6(3) . .
C13 C12 C11 117.3(3) . .
C12 C13 C14 113.1(4) . .
N2 C15 C20 120.8(3) . .
N2 C15 C16 121.3(3) . .
C20 C15 C16 117.9(3) . .
C17 C16 C15 120.6(4) . .
C16 C17 C18 121.7(4) . .
C19 C18 C17 118.6(4) . .
C18 C19 C20 122.0(4) . .
C15 C20 C19 119.1(3) . .
C15 C20 C21 121.3(3) . .
C19 C20 C21 119.6(3) . .
O2 C21 C20 122.4(3) . .
O2 C21 C22 121.9(3) . .
C20 C21 C22 115.7(3) . .
C24 C22 C23 120.7(3) 2_656 .
C24 C22 C21 118.8(3) 2_656 .
C23 C22 C21 120.5(3) . .
N2 C23 C24 121.8(3) . .
N2 C23 C22 120.9(3) . .
C24 C23 C22 117.3(3) . .
C22 C24 C23 122.0(3) 2_656 .
N2 C25 C26 112.2(3) . .
C27 C26 C25 113.8(3) . .
C26 C27 C28 112.7(3) . .
C1 N1 C10 120.2(3) . .
C1 N1 C11 118.6(2) . .
C10 N1 C11 121.0(3) . .
C15 N2 C23 120.3(3) . .
C15 N2 C25 120.4(3) . .
C23 N2 C25 119.2(3) . .

loop_
_geom_bond_atom_site_label_1
_geom_bond_atom_site_label_2
_geom_bond_distance
_geom_bond_site_symmetry_2
C1 C3 1.395(4) 2_577
C1 N1 1.398(4) .
C1 C2 1.410(4) .
C2 C3 1.381(5) .
C2 C4 1.470(4) .
C3 C1 1.395(4) 2_577
C4 O1 1.241(4) .
C4 C5 1.449(5) .
C5 C6 1.399(4) .
C5 C10 1.410(4) .
C6 C7 1.373(5) .
C7 C8 1.383(5) .
C8 C9 1.369(5) .
C9 C10 1.410(5) .
C10 N1 1.403(4) .
C11 N1 1.471(4) .
C11 C12 1.543(6) .
C12 C13 1.456(6) .
C13 C14 1.530(6) .
C15 N2 1.386(4) .
C15 C20 1.406(5) .
C15 C16 1.415(5) .
C16 C17 1.358(5) .
C17 C18 1.392(6) .
C18 C19 1.354(5) .
C19 C20 1.407(5) .
C20 C21 1.452(5) .
C21 O2 1.235(4) .
C21 C22 1.467(5) .
C22 C24 1.386(4) 2_656
C22 C23 1.408(4) .
C23 N2 1.395(4) .
C23 C24 1.397(5) .
C24 C22 1.386(4) 2_656
C25 N2 1.468(4) .
C25 C26 1.524(5) .
C26 C27 1.497(5) .
C27 C28 1.515(6) .

loop_
_geom_hbond_atom_site_label_D
_geom_hbond_atom_site_label_H
_geom_hbond_atom_site_label_A
_geom_hbond_distance_DH
_geom_hbond_distance_HA
_geom_hbond_distance_DA
_geom_hbond_angle_DHA
_geom_hbond_site_symmetry_A
C19 H19 O1 0.93 2.59 3.430(5) 149.9 2_567
C25 H25B O1 0.97 2.47 3.397(4) 160.5 1_544
C11 H11B O2 0.97 2.39 3.320(4) 160.5 1_565
